data_7243498
loop_
_publ_author_name
'Ma, Zhi Long'
'Wang, Meng Chen'
'Tian, Li'
'Liu, Zhong Yi'

_publ_section_title
;
 Solvent-controlled metal coordination polymers of Co(ii) with different
 topological structures and properties
;
_journal_issue 41
_journal_name_full CrystEngComm
_journal_page_first 7253
_journal_page_last 7261
_journal_paper_doi 10.1039/D1CE01093J
_journal_volume 23
_journal_year 2021
_chemical_formula_moiety 'C24 H14 Co N12 O8'
_chemical_formula_sum 'C24 H14 Co N12 O8'
_chemical_formula_weight 657.40
_space_group_crystal_system triclinic
_space_group_IT_number 2
_space_group_name_Hall '-P 1'
_space_group_name_H-M_alt 'P -1'
_atom_sites_solution_hydrogens mixed
_atom_sites_solution_primary direct
_audit_block_doi 10.5517/ccdc.csd.cc28lmfy
_audit_creation_date 2021-06-08
_audit_creation_method
;
Olex2 1.2-beta
(compiled 2018.05.29 svn.r3508 for OlexSys, GUI svn.r5506)
;
_audit_update_record
;
2021-08-16 deposited with the CCDC.	2021-09-07 downloaded from the CCDC.
;
_cell_angle_alpha 73.713(3)
_cell_angle_beta 84.815(3)
_cell_angle_gamma 79.798(3)
_cell_formula_units_Z 1
_cell_length_a 7.1998(11)
_cell_length_b 10.3460(16)
_cell_length_c 12.6281(19)
_cell_measurement_reflns_used 2623
_cell_measurement_temperature 296(2)
_cell_measurement_theta_max 28.30
_cell_measurement_theta_min 2.29
_cell_volume 887.8(2)
_computing_molecular_graphics 'Olex2 (Dolomanov et al., 2009)'
_computing_publication_material 'Olex2 (Dolomanov et al., 2009)'
_computing_structure_refinement 'ShelXL (Sheldrick, 2015)'
_computing_structure_solution 'XS (Sheldrick, 2008)'
_diffrn_ambient_temperature 296.15
_diffrn_measured_fraction_theta_full 0.998
_diffrn_measured_fraction_theta_max 0.998
_diffrn_measurement_device_type 'CCD area detector'
_diffrn_measurement_method 'phi and omega scans'
_diffrn_radiation_monochromator graphite
_diffrn_radiation_type MoK\a
_diffrn_radiation_wavelength 0.71073
_diffrn_reflns_av_R_equivalents 0.0249
_diffrn_reflns_av_unetI/netI 0.0487
_diffrn_reflns_Laue_measured_fraction_full 0.998
_diffrn_reflns_Laue_measured_fraction_max 0.998
_diffrn_reflns_limit_h_max 9
_diffrn_reflns_limit_h_min -9
_diffrn_reflns_limit_k_max 12
_diffrn_reflns_limit_k_min -11
_diffrn_reflns_limit_l_max 15
_diffrn_reflns_limit_l_min -11
_diffrn_reflns_number 5828
_diffrn_reflns_point_group_measured_fraction_full 0.998
_diffrn_reflns_point_group_measured_fraction_max 0.998
_diffrn_reflns_theta_full 25.242
_diffrn_reflns_theta_max 26.493
_diffrn_reflns_theta_min 1.682
_exptl_absorpt_coefficient_mu 0.540
_exptl_absorpt_correction_T_max 0.7457
_exptl_absorpt_correction_T_min 0.6157
_exptl_absorpt_correction_type multi-scan
_exptl_absorpt_process_details
'SADABS-2012/1 (Bruker,2012) was used for absorption correction. wR2(int) was 0.1423 before and 0.0359 after correction. The Ratio of minimum to maximum transmission is 0.8257. The \l/2 correction factor is 0.0015.'
_exptl_crystal_colour pink
_exptl_crystal_colour_primary pink
_exptl_crystal_density_diffrn 1.230
_exptl_crystal_description block
_exptl_crystal_F_000 333
_exptl_crystal_size_max 0.22
_exptl_crystal_size_mid 0.21
_exptl_crystal_size_min 0.18
_platon_squeeze_details
;
TITL N210607A         P -1         R = 0.10
CELL    7.1998   10.3460   12.6281     73.71     84.82     79.80
SPGR P-1
# Solvent Accessible Volume =       321
# Electrons Found in S.A.V. =        91
# Note: Atoms in Void are Labelled as Cxxx and Qxxx for all Others
C101 0.875 0.909 0.423 !       5.49 eA-3
C102 0.786 0.905 0.487 !       3.07 eA-3
C103 0.834 0.816 0.371 !       2.84 eA-3
C104 0.067 0.147 0.443 !       1.82 eA-3
Q105 0.018 0.625 0.288 !       1.59 eA-3
C106 0.966 0.534 0.301 !       1.55 eA-3
C107 0.658 1.005 0.433 !       1.31 eA-3
Q108 0.487 0.307 0.298 !       1.11 eA-3
C109 0.899 0.065 0.423 !       1.08 eA-3
C110 0.987 0.314 0.331 !       0.99 eA-3
C111 1.000 0.404 0.408 !       0.94 eA-3
Q112 0.291 0.558 0.223 !       0.94 eA-3
Q113 0.539 0.537 0.180 !       0.93 eA-3
C114 1.009 0.528 0.466 !       0.85 eA-3
Q115 0.496 0.938 0.013 !       0.63 eA-3
Q116 0.327 0.383 0.277 !       0.63 eA-3
Q117 0.411 0.339 0.209 !       0.61 eA-3
C118 1.000 1.000 0.500 !       0.56 eA-3
Q119 0.533 1.001 0.044 !       0.54 eA-3
Q120 0.440 0.503 0.275 !       0.50 eA-3
;
_refine_diff_density_max 0.851
_refine_diff_density_min -0.759
_refine_diff_density_rms 0.059
_refine_ls_extinction_method none
_refine_ls_goodness_of_fit_ref 1.064
_refine_ls_hydrogen_treatment constr
_refine_ls_matrix_type full
_refine_ls_number_parameters 212
_refine_ls_number_reflns 3655
_refine_ls_number_restraints 30
_refine_ls_restrained_S_all 1.125
_refine_ls_R_factor_all 0.0464
_refine_ls_R_factor_gt 0.0394
_refine_ls_shift/su_max 0.002
_refine_ls_shift/su_mean 0.000
_refine_ls_structure_factor_coef Fsqd
_refine_ls_weighting_details 'w=1/[\s^2^(Fo^2^)+(0.0429P)^2^+0.3957P] where P=(Fo^2^+2Fc^2^)/3'
_refine_ls_weighting_scheme calc
_refine_ls_wR_factor_gt 0.0964
_refine_ls_wR_factor_ref 0.0992
_reflns_Friedel_coverage 0.000
_reflns_number_gt 3175
_reflns_number_total 3655
_reflns_threshold_expression 'I > 2\s(I)'
_cod_data_source_file d1ce01093j2.cif
_cod_data_source_block n210607a_sq
_cod_depositor_comments 'Adding full bibliography for 7243497--7243499.cif.'
_cod_database_code 7243498
_shelx_shelxl_version_number 2018/3
_shelx_space_group_comment
;
The symmetry employed for this shelxl refinement is uniquely defined
by the following loop, which should always be used as a source of
symmetry information in preference to the above space-group names.
They are only intended as comments.
;
_shelx_estimated_absorpt_t_max 0.909
_shelx_estimated_absorpt_t_min 0.891
_olex2_refinement_description
;
1. Fixed Uiso
 At 1.2 times of:
  All C(H) groups
 At 1.5 times of:
  All O(H) groups
2. Restrained distances
 O3-C6 = O3A-C6
 1.2 with sigma of 0.01
 O4A-C6 = O4-C6
 1.26 with sigma of 0.005
3. Restrained planarity
 C5, C6, O3, O4
 with sigma of 0.001
 C5, C6, O3A, O4A
 with sigma of 0.001
4. Uiso/Uaniso restraints and constraints
Uanis(O3) \\sim Ueq, Uanis(O3A) \\sim Ueq, Uanis(O4A) \\sim Ueq, Uanis(O4)
\\sim Ueq: with sigma of 0.01 and sigma for terminal atoms of 0.01
Uanis(O3A) = Uanis(O3)
Uanis(O4A) = Uanis(O4)
5. Others
 Sof(O3A)=Sof(O4A)=Sof(H4A)=1-FVAR(1)
 Sof(O3)=Sof(O4)=Sof(H4)=FVAR(1)
6.a Riding coordinates:
 O4(H4), O4A(H4A)
6.b Aromatic/amide H refined with riding coordinates:
 C1(H1), C2(H2), C3(H3), C7(H7), C8(H8), C11(H11)
;
_platon_squeeze_void_probe_radius 1.20
_olex2_submission_special_instructions 'No special instructions were received'

loop_
_space_group_symop_operation_xyz
'x, y, z'
'-x, -y, -z'

loop_
_atom_site_label
_atom_site_type_symbol
_atom_site_fract_x
_atom_site_fract_y
_atom_site_fract_z
_atom_site_U_iso_or_equiv
_atom_site_adp_type
_atom_site_occupancy
_atom_site_site_symmetry_order
_atom_site_calc_flag
_atom_site_refinement_flags_posn
_atom_site_refinement_flags_adp
_atom_site_refinement_flags_occupancy
_atom_site_disorder_assembly
_atom_site_disorder_group
Co1 Co 0.500000 1.000000 0.000000 0.01335(12) Uani 1 2 d S T P . .
O1 O 0.6977(2) 0.82405(13) -0.00244(11) 0.0202(3) Uani 1 1 d . . . . .
O2 O 0.5967(2) 0.74735(17) -0.13006(14) 0.0386(5) Uani 1 1 d . . . . .
O3 O 0.3655(14) 0.5546(8) 0.2248(7) 0.0714(13) Uani 0.277(6) 1 d D U . A 1
O4 O 0.5347(13) 0.3408(6) 0.2785(8) 0.0550(12) Uani 0.277(6) 1 d D U . A 1
H4 H 0.514850 0.333158 0.217837 0.083 Uiso 0.277(6) 1 d R . . A 1
N1 N 0.4585(3) 0.89941(17) 0.17206(13) 0.0208(4) Uani 1 1 d . . . . .
N2 N 0.4414(3) 0.73624(17) 0.32263(13) 0.0234(4) Uani 1 1 d . . . . .
N3 N 0.3007(3) 0.8378(2) 0.33520(16) 0.0385(6) Uani 1 1 d . . . . .
N4 N 1.1140(2) 0.75546(16) -0.04160(14) 0.0189(4) Uani 1 1 d . . . . .
N5 N 1.0682(3) 0.85945(19) -0.13346(16) 0.0300(4) Uani 1 1 d . . . . .
N6 N 1.2679(2) 0.91456(16) -0.03243(14) 0.0199(4) Uani 1 1 d . . . . .
C1 C 0.5346(3) 0.7757(2) 0.22611(16) 0.0234(5) Uani 1 1 d . . . . .
H1 H 0.638257 0.723418 0.200571 0.028 Uiso 1 1 calc R . . . .
C2 C 0.3171(4) 0.9329(2) 0.24240(19) 0.0342(6) Uani 1 1 d . . . . .
H2 H 0.237816 1.016605 0.226319 0.041 Uiso 1 1 calc R . . . .
C3 C 0.4895(4) 0.6276(2) 0.51373(17) 0.0294(5) Uani 1 1 d . . . . .
H3 H 0.481342 0.714820 0.522339 0.035 Uiso 1 1 calc R . . . .
C4 C 0.4732(3) 0.6124(2) 0.40998(16) 0.0252(5) Uani 1 1 d . . . . .
C5 C 0.4819(3) 0.4847(2) 0.39381(17) 0.0269(5) Uani 1 1 d . . . . .
C6 C 0.4580(2) 0.4563(2) 0.28585(18) 0.0379(6) Uani 1 1 d D . . . .
C7 C 1.2313(3) 0.7908(2) 0.01617(17) 0.0214(4) Uani 1 1 d . . . . .
H7 H 1.281314 0.735660 0.082212 0.026 Uiso 1 1 calc R . . . .
C8 C 1.1646(3) 0.9512(2) -0.12327(19) 0.0301(5) Uani 1 1 d . . . . .
H8 H 1.162111 1.035519 -0.174946 0.036 Uiso 1 1 calc R . . . .
C9 C 1.0509(3) 0.62701(19) -0.02034(16) 0.0180(4) Uani 1 1 d . . . . .
C10 C 0.8637(3) 0.61868(19) -0.03165(16) 0.0170(4) Uani 1 1 d . . . . .
C11 C 0.8154(3) 0.4892(2) -0.01065(17) 0.0197(4) Uani 1 1 d . . . . .
H11 H 0.691005 0.480430 -0.017536 0.024 Uiso 1 1 calc R . . . .
C12 C 0.7075(3) 0.74080(19) -0.05829(16) 0.0178(4) Uani 1 1 d . . . . .
O3A O 0.4627(7) 0.5372(3) 0.1959(2) 0.0714(13) Uani 0.723(6) 1 d D U . A 2
O4A O 0.4307(7) 0.3339(3) 0.2954(3) 0.0550(12) Uani 0.723(6) 1 d D U . A 2
H4A H 0.412643 0.324759 0.235184 0.083 Uiso 0.723(6) 1 d R . . A 2

loop_
_atom_site_aniso_label
_atom_site_aniso_U_11
_atom_site_aniso_U_22
_atom_site_aniso_U_33
_atom_site_aniso_U_23
_atom_site_aniso_U_13
_atom_site_aniso_U_12
Co1 0.0177(2) 0.00920(18) 0.01226(19) -0.00065(13) -0.00182(14) -0.00272(14)
O1 0.0240(8) 0.0136(6) 0.0236(7) -0.0076(6) -0.0043(6) 0.0014(6)
O2 0.0405(10) 0.0365(9) 0.0440(10) -0.0256(8) -0.0262(8) 0.0160(8)
O3 0.171(4) 0.0365(14) 0.0126(15) -0.0049(11) -0.0141(18) -0.030(2)
O4 0.117(4) 0.0323(11) 0.0233(13) -0.0083(9) -0.012(2) -0.0273(17)
N1 0.0285(10) 0.0166(8) 0.0149(8) 0.0001(6) -0.0029(7) -0.0033(7)
N2 0.0371(11) 0.0167(8) 0.0133(8) 0.0009(7) -0.0031(7) -0.0030(8)
N3 0.0487(13) 0.0295(11) 0.0233(10) 0.0038(8) 0.0115(9) 0.0064(10)
N4 0.0202(9) 0.0113(8) 0.0239(9) -0.0015(6) -0.0048(7) -0.0025(7)
N5 0.0362(11) 0.0218(9) 0.0299(10) 0.0046(8) -0.0144(8) -0.0109(9)
N6 0.0222(9) 0.0133(8) 0.0249(9) -0.0041(7) -0.0028(7) -0.0049(7)
C1 0.0333(12) 0.0179(10) 0.0157(10) -0.0001(8) -0.0015(9) -0.0026(9)
C2 0.0426(14) 0.0241(11) 0.0246(12) 0.0033(9) 0.0040(10) 0.0056(11)
C3 0.0517(15) 0.0172(10) 0.0175(10) -0.0009(8) -0.0034(10) -0.0055(10)
C4 0.0410(13) 0.0185(10) 0.0126(9) 0.0028(8) -0.0023(9) -0.0064(10)
C5 0.0443(14) 0.0209(10) 0.0142(10) -0.0002(8) -0.0033(9) -0.0081(10)
C6 0.0700(19) 0.0243(12) 0.0179(11) 0.0007(9) -0.0075(11) -0.0108(12)
C7 0.0262(11) 0.0153(9) 0.0234(10) -0.0027(8) -0.0048(8) -0.0073(8)
C8 0.0349(13) 0.0177(10) 0.0340(13) 0.0064(9) -0.0110(10) -0.0114(10)
C9 0.0213(10) 0.0110(8) 0.0233(10) -0.0056(7) -0.0027(8) -0.0041(8)
C10 0.0189(10) 0.0133(9) 0.0195(9) -0.0053(7) -0.0020(8) -0.0019(8)
C11 0.0159(9) 0.0168(9) 0.0277(11) -0.0071(8) -0.0047(8) -0.0021(8)
C12 0.0202(10) 0.0127(9) 0.0195(10) -0.0035(7) -0.0017(8) -0.0010(8)
O3A 0.171(4) 0.0365(14) 0.0126(15) -0.0049(11) -0.0141(18) -0.030(2)
O4A 0.117(4) 0.0323(11) 0.0233(13) -0.0083(9) -0.012(2) -0.0273(17)

loop_
_atom_type_symbol
_atom_type_description
_atom_type_scat_dispersion_real
_atom_type_scat_dispersion_imag
_atom_type_scat_source
C C 0.0033 0.0016 'International Tables Vol C Tables 4.2.6.8 and 6.1.1.4'
H H 0.0000 0.0000 'International Tables Vol C Tables 4.2.6.8 and 6.1.1.4'
Co Co 0.3494 0.9721 'International Tables Vol C Tables 4.2.6.8 and 6.1.1.4'
N N 0.0061 0.0033 'International Tables Vol C Tables 4.2.6.8 and 6.1.1.4'
O O 0.0106 0.0060 'International Tables Vol C Tables 4.2.6.8 and 6.1.1.4'

loop_
_geom_angle_atom_site_label_1
_geom_angle_atom_site_label_2
_geom_angle_atom_site_label_3
_geom_angle
_geom_angle_site_symmetry_1
_geom_angle_site_symmetry_3
_geom_angle_publ_flag
O1 Co1 O1 180.0 2_675 . ?
O1 Co1 N1 95.27(6) . 2_675 ?
O1 Co1 N1 84.73(6) 2_675 2_675 ?
O1 Co1 N1 84.73(6) . . ?
O1 Co1 N1 95.27(6) 2_675 . ?
O1 Co1 N6 93.46(6) 2_675 2_775 ?
O1 Co1 N6 86.54(6) 2_675 1_455 ?
O1 Co1 N6 93.46(6) . 1_455 ?
O1 Co1 N6 86.54(6) . 2_775 ?
N1 Co1 N1 180.00(10) 2_675 . ?
N6 Co1 N1 88.16(7) 2_775 2_675 ?
N6 Co1 N1 91.84(7) 2_775 . ?
N6 Co1 N1 91.84(7) 1_455 2_675 ?
N6 Co1 N1 88.16(7) 1_455 . ?
N6 Co1 N6 180.0 2_775 1_455 ?
C12 O1 Co1 131.05(14) . . ?
C6 O4 H4 108.9 . . ?
C1 N1 Co1 127.65(14) . . ?
C1 N1 C2 103.03(17) . . ?
C2 N1 Co1 127.53(14) . . ?
N3 N2 C4 119.52(17) . . ?
C1 N2 N3 109.81(16) . . ?
C1 N2 C4 130.62(18) . . ?
C2 N3 N2 102.33(17) . . ?
N5 N4 C9 122.59(18) . . ?
C7 N4 N5 109.50(17) . . ?
C7 N4 C9 127.77(17) . . ?
C8 N5 N4 102.06(18) . . ?
C7 N6 Co1 125.82(15) . 1_655 ?
C7 N6 C8 102.33(18) . . ?
C8 N6 Co1 129.06(14) . 1_655 ?
N1 C1 N2 110.11(19) . . ?
N1 C1 H1 124.9 . . ?
N2 C1 H1 124.9 . . ?
N1 C2 H2 122.7 . . ?
N3 C2 N1 114.70(19) . . ?
N3 C2 H2 122.7 . . ?
C4 C3 H3 119.1 . . ?
C4 C3 C5 121.7(2) . 2_666 ?
C5 C3 H3 119.1 2_666 . ?
C3 C4 N2 115.98(19) . . ?
C3 C4 C5 121.00(19) . . ?
C5 C4 N2 123.00(19) . . ?
C3 C5 C6 117.1(2) 2_666 . ?
C4 C5 C3 117.3(2) . 2_666 ?
C4 C5 C6 125.62(18) . . ?
O3 C6 O4 134.8(7) . . ?
O3 C6 C5 110.4(4) . . ?
O4 C6 C5 114.8(5) . . ?
O3A C6 C5 125.5(2) . . ?
O3A C6 O4A 120.4(3) . . ?
O4A C6 C5 114.0(2) . . ?
N4 C7 H7 124.6 . . ?
N6 C7 N4 110.86(18) . . ?
N6 C7 H7 124.6 . . ?
N5 C8 N6 115.26(18) . . ?
N5 C8 H8 122.4 . . ?
N6 C8 H8 122.4 . . ?
C10 C9 N4 121.43(17) . . ?
C11 C9 N4 117.25(19) 2_765 . ?
C11 C9 C10 121.31(19) 2_765 . ?
C9 C10 C11 117.47(18) . . ?
C9 C10 C12 124.19(18) . . ?
C11 C10 C12 118.22(18) . . ?
C9 C11 C10 121.2(2) 2_765 . ?
C9 C11 H11 119.4 2_765 . ?
C10 C11 H11 119.4 . . ?
O1 C12 C10 116.44(18) . . ?
O2 C12 O1 125.47(18) . . ?
O2 C12 C10 118.03(18) . . ?
C6 O4A H4A 110.3 . . ?

loop_
_geom_bond_atom_site_label_1
_geom_bond_atom_site_label_2
_geom_bond_distance
_geom_bond_site_symmetry_2
_geom_bond_publ_flag
Co1 O1 2.1088(13) 2_675 ?
Co1 O1 2.1088(13) . ?
Co1 N1 2.1489(16) . ?
Co1 N1 2.1489(16) 2_675 ?
Co1 N6 2.1431(18) 2_775 ?
Co1 N6 2.1431(18) 1_455 ?
O1 C12 1.247(2) . ?
O2 C12 1.241(3) . ?
O3 C6 1.218(8) . ?
O4 H4 0.8200 . ?
O4 C6 1.249(5) . ?
N1 C1 1.317(2) . ?
N1 C2 1.353(3) . ?
N2 N3 1.357(3) . ?
N2 C1 1.331(3) . ?
N2 C4 1.435(2) . ?
N3 C2 1.313(3) . ?
N4 N5 1.362(2) . ?
N4 C7 1.323(3) . ?
N4 C9 1.427(3) . ?
N5 C8 1.310(3) . ?
N6 C7 1.317(3) . ?
N6 C8 1.350(3) . ?
C1 H1 0.9300 . ?
C2 H2 0.9300 . ?
C3 H3 0.9300 . ?
C3 C4 1.380(3) . ?
C3 C5 1.398(3) 2_666 ?
C4 C5 1.382(3) . ?
C5 C6 1.503(3) . ?
C6 O3A 1.209(4) . ?
C6 O4A 1.287(3) . ?
C7 H7 0.9300 . ?
C8 H8 0.9300 . ?
C9 C10 1.388(3) . ?
C9 C11 1.385(3) 2_765 ?
C10 C11 1.391(3) . ?
C10 C12 1.517(3) . ?
C11 H11 0.9300 . ?
O4A H4A 0.8163 . ?

loop_
_geom_torsion_atom_site_label_1
_geom_torsion_atom_site_label_2
_geom_torsion_atom_site_label_3
_geom_torsion_atom_site_label_4
_geom_torsion
_geom_torsion_site_symmetry_1
_geom_torsion_site_symmetry_2
_geom_torsion_site_symmetry_3
_geom_torsion_site_symmetry_4
_geom_torsion_publ_flag
Co1 O1 C12 O2 1.6(3) . . . . ?
Co1 O1 C12 C10 -175.55(12) . . . . ?
Co1 N1 C1 N2 -164.41(15) . . . . ?
Co1 N1 C2 N3 165.06(19) . . . . ?
Co1 N6 C7 N4 -162.43(13) 1_655 . . . ?
Co1 N6 C8 N5 161.71(16) 1_655 . . . ?
N2 N3 C2 N1 -0.3(3) . . . . ?
N2 C4 C5 C3 -179.0(2) . . . 2_666 ?
N2 C4 C5 C6 -0.7(4) . . . . ?
N3 N2 C1 N1 -1.4(3) . . . . ?
N3 N2 C4 C3 -50.8(3) . . . . ?
N3 N2 C4 C5 127.4(3) . . . . ?
N4 N5 C8 N6 -0.1(3) . . . . ?
N4 C9 C10 C11 179.14(18) . . . . ?
N4 C9 C10 C12 -4.8(3) . . . . ?
N5 N4 C7 N6 -0.1(2) . . . . ?
N5 N4 C9 C10 -47.0(3) . . . . ?
N5 N4 C9 C11 132.2(2) . . . 2_765 ?
C1 N1 C2 N3 -0.5(3) . . . . ?
C1 N2 N3 C2 1.0(3) . . . . ?
C1 N2 C4 C3 126.2(3) . . . . ?
C1 N2 C4 C5 -55.6(4) . . . . ?
C2 N1 C1 N2 1.1(3) . . . . ?
C3 C4 C5 C3 -0.9(4) . . . 2_666 ?
C3 C4 C5 C6 177.3(2) . . . . ?
C3 C5 C6 O3 153.7(5) 2_666 . . . ?
C3 C5 C6 O4 -26.2(5) 2_666 . . . ?
C3 C5 C6 O3A -167.3(3) 2_666 . . . ?
C3 C5 C6 O4A 12.6(3) 2_666 . . . ?
C4 N2 N3 C2 178.6(2) . . . . ?
C4 N2 C1 N1 -178.6(2) . . . . ?
C4 C5 C6 O3 -24.5(5) . . . . ?
C4 C5 C6 O4 155.6(5) . . . . ?
C4 C5 C6 O3A 14.5(3) . . . . ?
C4 C5 C6 O4A -165.6(3) . . . . ?
C5 C3 C4 N2 179.1(2) 2_666 . . . ?
C5 C3 C4 C5 0.9(4) 2_666 . . . ?
C7 N4 N5 C8 0.1(2) . . . . ?
C7 N4 C9 C10 138.0(2) . . . . ?
C7 N4 C9 C11 -42.9(3) . . . 2_765 ?
C7 N6 C8 N5 0.1(3) . . . . ?
C8 N6 C7 N4 0.0(2) . . . . ?
C9 N4 N5 C8 -175.73(18) . . . . ?
C9 N4 C7 N6 175.51(17) . . . . ?
C9 C10 C11 C9 0.0(3) . . . 2_765 ?
C9 C10 C12 O1 -48.2(3) . . . . ?
C9 C10 C12 O2 134.4(2) . . . . ?
C11 C9 C10 C11 0.0(3) 2_765 . . . ?
C11 C9 C10 C12 176.05(19) 2_765 . . . ?
C11 C10 C12 O1 127.8(2) . . . . ?
C11 C10 C12 O2 -49.6(3) . . . . ?
C12 C10 C11 C9 -176.29(18) . . . 2_765 ?

loop_
_platon_squeeze_void_nr
_platon_squeeze_void_average_x
_platon_squeeze_void_average_y
_platon_squeeze_void_average_z
_platon_squeeze_void_volume
_platon_squeeze_void_count_electrons
_platon_squeeze_void_content
1 -0.015 -0.026 0.500 321 91 ' '
